data_7031034
loop_
_publ_author_name
'Dauer, David-R'
'Stalke, Dietmar'

_publ_section_title
;
 Heterocyclic substituted methanides as promising alternatives to the
 ubiquitous nacnac ligand.
;
_journal_issue 38
_journal_name_full 'Dalton transactions (Cambridge, England : 2003)'
_journal_page_first 14432
_journal_page_last 14439
_journal_paper_doi 10.1039/c4dt01008f
_journal_volume 43
_journal_year 2014
_chemical_formula_moiety 'C15.67 H12.67 Al0.83 Cl0.83 N1.67 O1.67'
_chemical_formula_sum 'C15.67 H12.67 Al0.83 Cl0.83 N1.67 O1.67'
_chemical_formula_weight 302.97
_chemical_name_systematic
;
 ?
;
_space_group_crystal_system monoclinic
_space_group_IT_number 12
_space_group_name_Hall '-C 2y'
_space_group_name_H-M_alt 'C 1 2/m 1'
_symmetry_space_group_name_Hall '-C 2y'
_symmetry_space_group_name_H-M 'C 1 2/m 1'
_atom_sites_solution_hydrogens mixed
_audit_creation_method SHELXL-2013
_cell_angle_alpha 90
_cell_angle_beta 112.76(2)
_cell_angle_gamma 90
_cell_formula_units_Z 12
_cell_length_a 21.226(3)
_cell_length_b 15.558(2)
_cell_length_c 14.163(2)
_cell_measurement_reflns_used 9917
_cell_measurement_temperature 100(2)
_cell_measurement_theta_max 26.08
_cell_measurement_theta_min 2.55
_cell_volume 4312.9(12)
_computing_structure_refinement 'SHELXL-2013 (Sheldrick, 2013)'
_diffrn_ambient_temperature 100(2)
_diffrn_measured_fraction_theta_full 0.997
_diffrn_measured_fraction_theta_max 0.997
_diffrn_measurement_device_type 'Smart APEX II Ultra'
_diffrn_measurement_method 'omega scans'
_diffrn_radiation_monochromator mirror
_diffrn_radiation_source 'INCOATEC Mo Microsource'
_diffrn_radiation_type MoK\a
_diffrn_radiation_wavelength 0.71073
_diffrn_reflns_av_R_equivalents 0.0424
_diffrn_reflns_av_unetI/netI 0.0191
_diffrn_reflns_Laue_measured_fraction_full 0.997
_diffrn_reflns_Laue_measured_fraction_max 0.997
_diffrn_reflns_limit_h_max 26
_diffrn_reflns_limit_h_min -26
_diffrn_reflns_limit_k_max 19
_diffrn_reflns_limit_k_min -19
_diffrn_reflns_limit_l_max 17
_diffrn_reflns_limit_l_min -17
_diffrn_reflns_number 49655
_diffrn_reflns_point_group_measured_fraction_full 0.997
_diffrn_reflns_point_group_measured_fraction_max 0.997
_diffrn_reflns_theta_full 25.242
_diffrn_reflns_theta_max 26.368
_diffrn_reflns_theta_min 1.559
_exptl_absorpt_coefficient_mu 0.287
_exptl_absorpt_correction_T_max 0.7454
_exptl_absorpt_correction_T_min 0.7066
_exptl_absorpt_correction_type multi-scan
_exptl_absorpt_process_details SADABS-2008/2
_exptl_crystal_colour yellow
_exptl_crystal_density_diffrn 1.400
_exptl_crystal_description block
_exptl_crystal_F_000 1880
_exptl_crystal_size_max 0.241
_exptl_crystal_size_mid 0.192
_exptl_crystal_size_min 0.086
_refine_diff_density_max 0.384
_refine_diff_density_min -0.230
_refine_diff_density_rms 0.052
_refine_ls_extinction_coef 0.00031(7)
_refine_ls_extinction_expression Fc^*^=kFc[1+0.001xFc^2^\l^3^/sin(2\q)]^-1/4^
_refine_ls_extinction_method SHELXL
_refine_ls_goodness_of_fit_ref 1.118
_refine_ls_hydrogen_treatment constr
_refine_ls_matrix_type full
_refine_ls_number_parameters 449
_refine_ls_number_reflns 4564
_refine_ls_number_restraints 729
_refine_ls_restrained_S_all 1.048
_refine_ls_R_factor_all 0.0464
_refine_ls_R_factor_gt 0.0414
_refine_ls_shift/su_max 0.000
_refine_ls_shift/su_mean 0.000
_refine_ls_structure_factor_coef Fsqd
_refine_ls_weighting_details
;
 w=1/[\s^2^(Fo^2^)+(0.0262P)^2^+10.6027P]
 where P=(Fo^2^+2Fc^2^)/3
;
_refine_ls_weighting_scheme calc
_refine_ls_wR_factor_gt 0.1003
_refine_ls_wR_factor_ref 0.1025
_reflns_Friedel_coverage 0.000
_reflns_number_gt 4130
_reflns_number_total 4564
_reflns_threshold_expression 'I > 2\s(I)'
_cod_data_source_file c4dt01008f2.cif
_cod_data_source_block ddauer_5
_cod_depositor_comments 'Adding full bibliography for 7031030--7031038.cif.'
_cod_database_code 7031034
_shelx_space_group_comment
;
The symmetry employed for this shelxl refinement is uniquely defined
by the following loop, which should always be used as a source of
symmetry information in preference to the above space-group names.
They are only intended as comments.
;
_shelx_estimated_absorpt_t_min 0.934
_shelx_estimated_absorpt_t_max 0.976
_shelxl_version_number 2013-2

loop_
_space_group_symop_operation_xyz
'x, y, z'
'-x, y, -z'
'x+1/2, y+1/2, z'
'-x+1/2, y+1/2, -z'
'-x, -y, -z'
'x, -y, z'
'-x+1/2, -y+1/2, -z'
'x+1/2, -y+1/2, z'

loop_
_atom_site_label
_atom_site_type_symbol
_atom_site_fract_x
_atom_site_fract_y
_atom_site_fract_z
_atom_site_U_iso_or_equiv
_atom_site_adp_type
_atom_site_occupancy
_atom_site_site_symmetry_order
_atom_site_calc_flag
_atom_site_refinement_flags_posn
_atom_site_refinement_flags_adp
_atom_site_refinement_flags_occupancy
_atom_site_disorder_assembly
_atom_site_disorder_group
C1 C 0.34960(14) 0.5000 0.1333(2) 0.0228(6) Uani 1 2 d DS TU P . .
H1 H 0.3957 0.5000 0.1389 0.027 Uiso 1 2 calc R U P . .
C2 C 0.31580(9) 0.42308(13) 0.12917(14) 0.0203(4) Uani 1 1 d D U . . .
C3 C 0.30352(10) 0.28328(13) 0.13478(15) 0.0223(4) Uani 1 1 d D U . . .
C4 C 0.31421(11) 0.19563(14) 0.14061(16) 0.0276(5) Uani 1 1 d D U . . .
H4 H 0.3572 0.1709 0.1507 0.033 Uiso 1 1 calc R U . . .
C5 C 0.25732(12) 0.14600(14) 0.13069(16) 0.0295(5) Uani 1 1 d D U . . .
H5 H 0.2616 0.0852 0.1343 0.035 Uiso 1 1 calc R U . . .
C6 C 0.19443(12) 0.18276(14) 0.11562(16) 0.0289(5) Uani 1 1 d D U . . .
H6 H 0.1570 0.1464 0.1090 0.035 Uiso 1 1 calc R U . . .
C7 C 0.18487(11) 0.27195(13) 0.10987(15) 0.0246(4) Uani 1 1 d D U . . .
H7 H 0.1419 0.2972 0.0994 0.030 Uiso 1 1 calc R U . . .
C8 C 0.24139(10) 0.32132(12) 0.12024(14) 0.0204(4) Uani 1 1 d D U . . .
O1 O 0.35044(7) 0.34740(9) 0.14121(11) 0.0239(3) Uani 1 1 d D U . . .
N1 N 0.25005(8) 0.41094(10) 0.11648(12) 0.0189(3) Uani 1 1 d D U . . .
Al1 Al 0.18464(4) 0.5000 0.09205(6) 0.01825(18) Uani 1 2 d DS TU P . .
Cl1 Cl 0.11813(17) 0.5000 -0.0656(2) 0.0215(4) Uani 0.821(4) 2 d DS TU P A 1
C9 C 0.1366(10) 0.5000 0.1841(13) 0.0270(9) Uani 0.821(4) 2 d DS TU P A 1
H9A H 0.1691 0.5106 0.2543 0.040 Uiso 0.4105(18) 1 calc R U P A 1
H9B H 0.1146 0.4441 0.1809 0.040 Uiso 0.4105(18) 1 calc R U P A 1
H9C H 0.1018 0.5453 0.1637 0.040 Uiso 0.4105(18) 1 calc R U P A 1
Cl1' Cl 0.1352(11) 0.5000 0.1919(15) 0.0270(9) Uani 0.179(4) 2 d S TU P A 2
C9' C 0.124(4) 0.5000 -0.056(5) 0.0215(4) Uani 0.179(4) 2 d S TU P A 2
H9'A H 0.0898 0.5455 -0.0691 0.032 Uiso 0.0895(18) 1 calc R U P A 2
H9'B H 0.1011 0.4442 -0.0742 0.032 Uiso 0.0895(18) 1 calc R U P A 2
H9'C H 0.1514 0.5103 -0.0967 0.032 Uiso 0.0895(18) 1 calc R U P A 2
C10 C 0.32333(16) 0.5000 0.3787(2) 0.0261(6) Uani 1 2 d DS TU P . .
H10 H 0.3158 0.5000 0.3081 0.031 Uiso 1 2 calc R U P . .
C11 C 0.32871(10) 0.42296(13) 0.42932(15) 0.0223(4) Uani 1 1 d D U . . .
C12 C 0.32868(10) 0.28316(14) 0.44875(17) 0.0280(5) Uani 1 1 d D U . . .
C13 C 0.32520(11) 0.19555(15) 0.4322(2) 0.0391(6) Uani 1 1 d D U . . .
H13 H 0.3164 0.1713 0.3667 0.047 Uiso 1 1 calc R U . . .
C14 C 0.33536(12) 0.14560(15) 0.5174(2) 0.0441(7) Uani 1 1 d D U . . .
H14 H 0.3336 0.0848 0.5106 0.053 Uiso 1 1 calc R U . . .
C15 C 0.34802(13) 0.18155(15) 0.6124(2) 0.0419(6) Uani 1 1 d D U . . .
H15 H 0.3549 0.1447 0.6690 0.050 Uiso 1 1 calc R U . . .
C16 C 0.35099(12) 0.27065(15) 0.6276(2) 0.0335(5) Uani 1 1 d D U . . .
H16 H 0.3592 0.2953 0.6927 0.040 Uiso 1 1 calc R U . . .
C17 C 0.34134(10) 0.32070(13) 0.54254(17) 0.0238(4) Uani 1 1 d D U . . .
O2 O 0.32046(8) 0.34758(10) 0.37683(11) 0.0296(3) Uani 1 1 d D U . . .
N2 N 0.34118(8) 0.41062(10) 0.52904(12) 0.0201(3) Uani 1 1 d D U . . .
Al2 Al 0.36168(4) 0.5000 0.62673(6) 0.02055(19) Uani 1 2 d DS TU P . .
Cl2 Cl 0.47036(6) 0.5000 0.71281(8) 0.0344(4) Uani 0.803(4) 2 d DS TU P B 1
C18 C 0.3116(4) 0.5000 0.7160(8) 0.0310(18) Uani 0.803(4) 2 d DS TU P B 1
H18A H 0.3397 0.5265 0.7816 0.046 Uiso 0.402(2) 1 calc R U P B 1
H18B H 0.3007 0.4407 0.7275 0.046 Uiso 0.402(2) 1 calc R U P B 1
H18C H 0.2692 0.5328 0.6838 0.046 Uiso 0.402(2) 1 calc R U P B 1
Cl2' Cl 0.2908(5) 0.5000 0.6988(8) 0.0310(18) Uani 0.197(4) 2 d DS TU P B 2
C18' C 0.4538(8) 0.5000 0.7295(16) 0.0344(4) Uani 0.197(4) 2 d DS TU P B 2
H18D H 0.4587 0.5463 0.7788 0.052 Uiso 0.098(2) 1 calc R U P B 2
H18E H 0.4862 0.5091 0.6965 0.052 Uiso 0.098(2) 1 calc R U P B 2
H18F H 0.4632 0.4446 0.7653 0.052 Uiso 0.098(2) 1 calc R U P B 2
C19 C 0.5242(4) 0.0005(11) 0.6628(5) 0.0353(15) Uani 0.25 1 d D U P C -1
H19A H 0.5362 0.0005 0.7355 0.042 Uiso 0.25 1 d R U P C -1
C20 C 0.5155(2) 0.0769(3) 0.6100(3) 0.0295(9) Uani 0.5 1 d D U P C -1
C21 C 0.5118(12) 0.2173(6) 0.5888(10) 0.028(2) Uani 0.5 1 d D U P C -1
C22 C 0.5167(7) 0.3048(5) 0.6062(8) 0.031(2) Uani 0.5 1 d D U P C -1
H22 H 0.5289 0.3292 0.6725 0.037 Uiso 0.5 1 calc R U P C -1
C23 C 0.5022(7) 0.3539(3) 0.5192(6) 0.030(2) Uani 0.5 1 d D U P C -1
H23 H 0.5049 0.4147 0.5255 0.036 Uiso 0.5 1 calc R U P C -1
C24 C 0.4839(7) 0.3175(5) 0.4231(8) 0.031(2) Uani 0.5 1 d D U P C -1
H24 H 0.4744 0.3542 0.3657 0.037 Uiso 0.5 1 calc R U P C -1
C25 C 0.4789(12) 0.2284(6) 0.4073(10) 0.032(3) Uani 0.5 1 d D U P C -1
H25 H 0.4632 0.2038 0.3408 0.038 Uiso 0.5 1 calc R U P C -1
C26 C 0.498(2) 0.1791(2) 0.4942(12) 0.0279(11) Uani 0.5 1 d D U P C -1
O3 O 0.52602(16) 0.1528(2) 0.6619(2) 0.0357(7) Uani 0.5 1 d D U P C -1
N3 N 0.4984(11) 0.0888(2) 0.5089(8) 0.0245(14) Uani 0.5 1 d D U P C -1
Al3 Al 0.47456(9) 0.0003(7) 0.40986(17) 0.0224(5) Uani 0.25 1 d D U P C -1
Cl3 Cl 0.36665(9) 0.0007(12) 0.3281(2) 0.0233(7) Uani 0.2034(18) 1 d D U P C -1
C27 C 0.5242(12) -0.001(4) 0.3205(19) 0.024(3) Uani 0.2034(18) 1 d D U P C -1
H27A H 0.5257 0.0575 0.2953 0.036 Uiso 0.2034(18) 1 calc R U P C -1
H27B H 0.5011 -0.0392 0.2624 0.036 Uiso 0.2034(18) 1 calc R U P C -1
H27C H 0.5708 -0.0214 0.3585 0.036 Uiso 0.2034(18) 1 calc R U P C -1
Cl3' Cl 0.5348(13) 0.008(3) 0.322(2) 0.024(3) Uani 0.0466(18) 1 d D U P C -1
C27' C 0.3779(10) -0.011(5) 0.326(4) 0.0233(7) Uani 0.0466(18) 1 d D U P C -1
H27D H 0.3520 -0.0104 0.3707 0.035 Uiso 0.0466(18) 1 calc R U P C -1
H27E H 0.3696 -0.0651 0.2884 0.035 Uiso 0.0466(18) 1 calc R U P C -1
H27F H 0.3631 0.0373 0.2782 0.035 Uiso 0.0466(18) 1 calc R U P C -1
C1T C 0.502(3) 0.3293(3) 0.002(3) 0.032(3) Uani 0.259(4) 1 d DG U P D -2
C2T C 0.503(3) 0.2801(10) -0.080(3) 0.029(5) Uani 0.259(4) 1 d DG U P D -2
H2T H 0.5052 0.3073 -0.1383 0.035 Uiso 0.259(4) 1 calc R U P D -2
C3T C 0.501(2) 0.1909(9) -0.075(2) 0.024(4) Uani 0.259(4) 1 d DG U P D -2
H3T H 0.5017 0.1573 -0.1305 0.029 Uiso 0.259(4) 1 calc R U P D -2
C4T C 0.498(3) 0.1510(3) 0.011(2) 0.027(4) Uani 0.259(4) 1 d DG U P D -2
H4T H 0.4962 0.0901 0.0140 0.032 Uiso 0.259(4) 1 calc R U P D -2
C5T C 0.497(2) 0.2003(10) 0.092(2) 0.035(5) Uani 0.259(4) 1 d DG U P D -2
H5T H 0.4944 0.1730 0.1507 0.042 Uiso 0.259(4) 1 calc R U P D -2
C6T C 0.499(3) 0.2895(10) 0.087(3) 0.036(5) Uani 0.259(4) 1 d DG U P D -2
H6T H 0.4980 0.3231 0.1429 0.044 Uiso 0.259(4) 1 calc R U P D -2
C7T C 0.502(4) 0.4272(5) -0.004(4) 0.047(4) Uani 0.259(4) 1 d D U P D -2
H7T1 H 0.5090 0.4451 -0.0656 0.070 Uiso 0.259(4) 1 calc R U P D -2
H7T2 H 0.5380 0.4505 0.0567 0.070 Uiso 0.259(4) 1 calc R U P D -2
H7T3 H 0.4573 0.4490 -0.0083 0.070 Uiso 0.259(4) 1 calc R U P D -2
C1A C 0.4978(5) 0.2353(7) 0.0528(6) 0.032(2) Uani 0.241(4) 1 d DG U P D -3
C2A C 0.4995(6) 0.3202(5) 0.0233(7) 0.034(5) Uani 0.241(4) 1 d DG U P D -3
H2A H 0.4992 0.3657 0.0679 0.041 Uiso 0.241(4) 1 calc R U P D -3
C3A C 0.5016(6) 0.3386(4) -0.0715(8) 0.039(3) Uani 0.241(4) 1 d DG U P D -3
H3A H 0.5028 0.3966 -0.0916 0.047 Uiso 0.241(4) 1 calc R U P D -3
C4A C 0.5021(5) 0.2721(6) -0.1367(5) 0.036(3) Uani 0.241(4) 1 d DG U P D -3
H4A H 0.5036 0.2846 -0.2015 0.043 Uiso 0.241(4) 1 calc R U P D -3
C5A C 0.5004(8) 0.1872(5) -0.1072(8) 0.031(4) Uani 0.241(4) 1 d DG U P D -3
H5A H 0.5008 0.1417 -0.1518 0.037 Uiso 0.241(4) 1 calc R U P D -3
C6A C 0.4983(8) 0.1688(5) -0.0124(8) 0.034(3) Uani 0.241(4) 1 d DG U P D -3
H6A H 0.4972 0.1108 0.0077 0.041 Uiso 0.241(4) 1 calc R U P D -3
C7A C 0.4960(6) 0.2171(9) 0.1556(9) 0.045(3) Uani 0.241(4) 1 d D U P D -3
H7A1 H 0.4967 0.1548 0.1663 0.068 Uiso 0.241(4) 1 calc R U P D -3
H7A2 H 0.4542 0.2413 0.1585 0.068 Uiso 0.241(4) 1 calc R U P D -3
H7A3 H 0.5359 0.2432 0.2091 0.068 Uiso 0.241(4) 1 calc R U P D -3

loop_
_atom_site_aniso_label
_atom_site_aniso_U_11
_atom_site_aniso_U_22
_atom_site_aniso_U_33
_atom_site_aniso_U_23
_atom_site_aniso_U_13
_atom_site_aniso_U_12
C1 0.0193(13) 0.0241(14) 0.0242(14) 0.000 0.0076(11) 0.000
C2 0.0188(9) 0.0235(10) 0.0160(9) -0.0006(8) 0.0040(7) 0.0044(7)
C3 0.0253(10) 0.0213(10) 0.0168(9) -0.0005(8) 0.0041(8) 0.0020(8)
C4 0.0330(11) 0.0215(10) 0.0235(10) 0.0000(8) 0.0058(9) 0.0082(9)
C5 0.0427(12) 0.0174(10) 0.0247(11) 0.0010(8) 0.0088(9) 0.0036(9)
C6 0.0366(12) 0.0198(10) 0.0277(11) 0.0022(8) 0.0095(9) -0.0030(9)
C7 0.0264(10) 0.0217(10) 0.0242(10) 0.0017(8) 0.0080(8) 0.0008(8)
C8 0.0264(10) 0.0160(9) 0.0159(9) 0.0006(7) 0.0051(8) 0.0027(7)
O1 0.0230(7) 0.0205(7) 0.0262(7) 0.0001(6) 0.0073(6) 0.0050(6)
N1 0.0193(8) 0.0166(8) 0.0192(8) -0.0001(6) 0.0058(6) -0.0001(6)
Al1 0.0180(4) 0.0149(4) 0.0208(4) 0.000 0.0063(3) 0.000
Cl1 0.0209(8) 0.0199(4) 0.0184(8) 0.000 0.0019(6) 0.000
C9 0.0310(12) 0.0284(11) 0.026(2) 0.000 0.0156(13) 0.000
Cl1' 0.0310(12) 0.0284(11) 0.026(2) 0.000 0.0156(13) 0.000
C9' 0.0209(8) 0.0199(4) 0.0184(8) 0.000 0.0019(6) 0.000
C10 0.0310(16) 0.0292(16) 0.0159(13) 0.000 0.0068(12) 0.000
C11 0.0198(9) 0.0238(10) 0.0206(9) -0.0059(8) 0.0049(7) -0.0009(8)
C12 0.0200(10) 0.0214(10) 0.0388(12) -0.0047(9) 0.0073(9) 0.0003(8)
C13 0.0254(11) 0.0238(11) 0.0623(16) -0.0141(11) 0.0107(11) -0.0017(9)
C14 0.0290(12) 0.0176(11) 0.085(2) -0.0029(12) 0.0209(13) -0.0003(9)
C15 0.0369(13) 0.0230(12) 0.0717(18) 0.0136(12) 0.0275(13) 0.0030(10)
C16 0.0335(12) 0.0245(11) 0.0472(14) 0.0090(10) 0.0209(11) 0.0036(9)
C17 0.0189(9) 0.0172(9) 0.0357(11) 0.0002(8) 0.0111(8) 0.0000(7)
O2 0.0312(8) 0.0251(8) 0.0270(8) -0.0099(6) 0.0054(6) 0.0004(6)
N2 0.0209(8) 0.0177(8) 0.0221(8) 0.0007(6) 0.0087(6) 0.0009(6)
Al2 0.0268(4) 0.0182(4) 0.0173(4) 0.000 0.0093(3) 0.000
Cl2 0.0290(6) 0.0345(6) 0.0273(6) 0.000 -0.0026(4) 0.000
C18 0.046(5) 0.0259(12) 0.032(3) 0.000 0.028(4) 0.000
Cl2' 0.046(5) 0.0259(12) 0.032(3) 0.000 0.028(4) 0.000
C18' 0.0290(6) 0.0345(6) 0.0273(6) 0.000 -0.0026(4) 0.000
C19 0.043(4) 0.038(3) 0.020(3) -0.009(6) 0.007(3) -0.003(7)
C20 0.023(2) 0.032(2) 0.027(2) -0.0081(17) 0.0035(16) -0.0025(17)
C21 0.012(4) 0.027(3) 0.046(3) -0.009(2) 0.011(2) -0.004(3)
C22 0.024(3) 0.032(3) 0.040(5) -0.007(3) 0.016(4) -0.003(3)
C23 0.027(3) 0.0245(19) 0.045(7) -0.008(2) 0.020(5) -0.003(3)
C24 0.037(4) 0.022(3) 0.046(6) -0.001(3) 0.029(5) -0.001(3)
C25 0.024(7) 0.030(4) 0.042(3) -0.001(3) 0.013(3) 0.003(3)
C26 0.022(3) 0.0234(15) 0.039(3) -0.010(3) 0.013(4) -0.002(4)
O3 0.0328(17) 0.0366(18) 0.0318(16) -0.0115(14) 0.0061(13) -0.0034(14)
N3 0.0201(19) 0.0248(13) 0.027(3) -0.006(2) 0.007(3) -0.002(3)
Al3 0.0206(8) 0.0192(10) 0.0254(11) -0.017(4) 0.0068(8) -0.002(4)
Cl3 0.0179(9) 0.0216(16) 0.0259(11) -0.011(5) 0.0034(8) -0.003(5)
C27 0.025(6) 0.019(7) 0.032(2) -0.005(6) 0.015(3) 0.003(6)
Cl3' 0.025(6) 0.019(7) 0.032(2) -0.005(6) 0.015(3) 0.003(6)
C27' 0.0179(9) 0.0216(16) 0.0259(11) -0.011(5) 0.0034(8) -0.003(5)
C1T 0.031(9) 0.031(4) 0.029(5) -0.001(7) 0.007(5) -0.003(8)
C2T 0.035(13) 0.029(6) 0.026(6) 0.001(6) 0.013(7) -0.007(6)
C3T 0.021(7) 0.029(6) 0.022(9) -0.003(5) 0.007(7) -0.007(5)
C4T 0.017(7) 0.038(4) 0.025(11) 0.008(6) 0.009(8) -0.002(7)
C5T 0.034(12) 0.042(7) 0.036(10) 0.003(7) 0.020(8) 0.000(7)
C6T 0.033(13) 0.041(7) 0.036(7) 0.007(7) 0.014(7) 0.000(8)
C7T 0.060(7) 0.033(4) 0.046(8) -0.001(8) 0.019(6) -0.003(8)
C1A 0.021(5) 0.037(5) 0.037(5) 0.000(4) 0.012(4) 0.003(4)
C2A 0.040(11) 0.031(5) 0.035(8) -0.006(4) 0.019(7) 0.007(5)
C3A 0.051(7) 0.034(5) 0.039(6) -0.009(4) 0.024(6) -0.005(5)
C4A 0.036(6) 0.038(5) 0.033(5) -0.009(4) 0.013(5) -0.001(4)
C5A 0.023(9) 0.031(6) 0.040(7) -0.007(5) 0.013(6) 0.001(4)
C6A 0.027(7) 0.037(4) 0.039(8) -0.002(5) 0.013(6) 0.004(7)
C7A 0.042(6) 0.052(8) 0.045(6) 0.010(5) 0.022(5) 0.005(6)

loop_
_atom_type_symbol
_atom_type_description
_atom_type_scat_dispersion_real
_atom_type_scat_dispersion_imag
_atom_type_scat_source
C C 0.0033 0.0016 'International Tables Vol C Tables 4.2.6.8 and 6.1.1.4'
H H 0.0000 0.0000 'International Tables Vol C Tables 4.2.6.8 and 6.1.1.4'
N N 0.0061 0.0033 'International Tables Vol C Tables 4.2.6.8 and 6.1.1.4'
O O 0.0106 0.0060 'International Tables Vol C Tables 4.2.6.8 and 6.1.1.4'
Al Al 0.0645 0.0514 'International Tables Vol C Tables 4.2.6.8 and 6.1.1.4'
Cl Cl 0.1484 0.1585 'International Tables Vol C Tables 4.2.6.8 and 6.1.1.4'

loop_
_geom_angle_atom_site_label_1
_geom_angle_atom_site_label_2
_geom_angle_atom_site_label_3
_geom_angle
_geom_angle_site_symmetry_1
_geom_angle_site_symmetry_3
C2 C1 C2 119.6(3) . 6_565
C2 C1 H1 120.2 . .
C2 C1 H1 120.2 6_565 .
N1 C2 O1 112.06(17) . .
N1 C2 C1 128.21(19) . .
O1 C2 C1 119.71(18) . .
C4 C3 C8 123.8(2) . .
C4 C3 O1 127.55(19) . .
C8 C3 O1 108.68(17) . .
C3 C4 C5 115.2(2) . .
C3 C4 H4 122.4 . .
C5 C4 H4 122.4 . .
C6 C5 C4 122.0(2) . .
C6 C5 H5 119.0 . .
C4 C5 H5 119.0 . .
C5 C6 C7 121.7(2) . .
C5 C6 H6 119.1 . .
C7 C6 H6 119.1 . .
C8 C7 C6 116.34(19) . .
C8 C7 H7 121.8 . .
C6 C7 H7 121.8 . .
C7 C8 C3 120.98(18) . .
C7 C8 N1 131.70(18) . .
C3 C8 N1 107.30(17) . .
C2 O1 C3 105.91(15) . .
C2 N1 C8 106.05(16) . .
C2 N1 Al1 124.64(13) . .
C8 N1 Al1 129.24(13) . .
N1 Al1 N1 93.90(10) 6_565 .
N1 Al1 C9 114.5(4) 6_565 .
N1 Al1 C9 114.5(4) . .
N1 Al1 C9' 108.8(16) 6_565 .
N1 Al1 C9' 108.8(16) . .
N1 Al1 Cl1' 113.9(4) 6_565 .
N1 Al1 Cl1' 113.9(4) . .
C9' Al1 Cl1' 115(3) . .
N1 Al1 Cl1 109.44(9) 6_565 .
N1 Al1 Cl1 109.44(9) . .
C9 Al1 Cl1 113.3(6) . .
Al1 C9 H9A 109.5 . .
Al1 C9 H9B 109.5 . .
H9A C9 H9B 109.5 . .
Al1 C9 H9C 109.5 . .
H9A C9 H9C 109.5 . .
H9B C9 H9C 109.5 . .
Al1 C9' H9'A 109.5 . .
Al1 C9' H9'B 109.5 . .
H9'A C9' H9'B 109.5 . .
Al1 C9' H9'C 109.5 . .
H9'A C9' H9'C 109.5 . .
H9'B C9' H9'C 109.5 . .
C11 C10 C11 120.8(3) 6_565 .
C11 C10 H10 119.6 6_565 .
C11 C10 H10 119.6 . .
N2 C11 O2 112.40(17) . .
N2 C11 C10 127.78(19) . .
O2 C11 C10 119.81(18) . .
C17 C12 C13 124.0(2) . .
C17 C12 O2 108.82(18) . .
C13 C12 O2 127.1(2) . .
C12 C13 C14 115.3(2) . .
C12 C13 H13 122.4 . .
C14 C13 H13 122.4 . .
C13 C14 C15 121.9(2) . .
C13 C14 H14 119.1 . .
C15 C14 H14 119.1 . .
C14 C15 C16 122.0(2) . .
C14 C15 H15 119.0 . .
C16 C15 H15 119.0 . .
C17 C16 C15 116.2(2) . .
C17 C16 H16 121.9 . .
C15 C16 H16 121.9 . .
C12 C17 C16 120.6(2) . .
C12 C17 N2 107.45(18) . .
C16 C17 N2 131.9(2) . .
C11 O2 C12 105.51(16) . .
C11 N2 C17 105.82(17) . .
C11 N2 Al2 124.01(14) . .
C17 N2 Al2 129.95(14) . .
N2 Al2 N2 94.75(11) . 6_565
N2 Al2 C18' 115.5(4) . .
N2 Al2 C18' 115.5(4) 6_565 .
N2 Al2 C18 116.61(18) . .
N2 Al2 C18 116.61(18) 6_565 .
N2 Al2 Cl2' 110.32(19) . .
N2 Al2 Cl2' 110.32(19) 6_565 .
C18' Al2 Cl2' 109.7(7) . .
N2 Al2 Cl2 107.91(6) . .
N2 Al2 Cl2 107.91(6) 6_565 .
C18 Al2 Cl2 111.6(3) . .
Al2 C18 H18A 109.5 . .
Al2 C18 H18B 109.5 . .
H18A C18 H18B 109.5 . .
Al2 C18 H18C 109.5 . .
H18A C18 H18C 109.5 . .
H18B C18 H18C 109.5 . .
Al2 C18' H18D 109.5 . .
Al2 C18' H18E 109.5 . .
H18D C18' H18E 109.5 . .
Al2 C18' H18F 109.5 . .
H18D C18' H18F 109.5 . .
H18E C18' H18F 109.5 . .
C20 C19 H19A 120.3 . .
N3 C20 O3 112.0(4) . .
N3 C20 C19 128.3(6) . .
O3 C20 C19 119.7(6) . .
C22 C21 O3 126.8(10) . .
C22 C21 C26 124.6(9) . .
O3 C21 C26 108.3(8) . .
C23 C22 C21 114.3(9) . .
C23 C22 H22 122.9 . .
C21 C22 H22 122.9 . .
C22 C23 C24 122.2(4) . .
C22 C23 H23 118.9 . .
C24 C23 H23 118.9 . .
C23 C24 C25 122.5(9) . .
C23 C24 H24 118.8 . .
C25 C24 H24 118.8 . .
C26 C25 C24 115.6(9) . .
C26 C25 H25 122.2 . .
C24 C25 H25 122.2 . .
C25 C26 C21 120.2(5) . .
C25 C26 N3 131.9(11) . .
C21 C26 N3 107.1(10) . .
C20 O3 C21 106.3(5) . .
C20 N3 C26 106.0(7) . .
C20 N3 Al3 124.9(4) . .
C26 N3 Al3 128.9(9) . .
N3 Al3 C27 115.7(15) . .
N3 Al3 C27' 115.7(17) . .
C27 Al3 C27' 108(2) . .
N3 Al3 Cl3' 110.2(11) . .
C27 Al3 Cl3' 5.6(18) . .
C27' Al3 Cl3' 112.7(16) . .
N3 Al3 Cl3 108.9(8) . .
C27 Al3 Cl3 112.8(8) . .
C27' Al3 Cl3 6.8(18) . .
Cl3' Al3 Cl3 116.7(8) . .
Al3 C27 H27A 109.5 . .
Al3 C27 H27B 109.5 . .
H27A C27 H27B 109.5 . .
Al3 C27 H27C 109.5 . .
H27A C27 H27C 109.5 . .
H27B C27 H27C 109.5 . .
Al3 C27' H27D 109.5 . .
Al3 C27' H27E 109.5 . .
H27D C27' H27E 109.5 . .
Al3 C27' H27F 109.5 . .
H27D C27' H27F 109.5 . .
H27E C27' H27F 109.5 . .
C2T C1T C6T 120.0 . .
C2T C1T C7T 120.4(15) . .
C6T C1T C7T 119.6(15) . .
C1T C2T C3T 120.0 . .
C1T C2T H2T 120.0 . .
C3T C2T H2T 120.0 . .
C4T C3T C2T 120.0 . .
C4T C3T H3T 120.0 . .
C2T C3T H3T 120.0 . .
C3T C4T C5T 120.0 . .
C3T C4T H4T 120.0 . .
C5T C4T H4T 120.0 . .
C6T C5T C4T 120.0 . .
C6T C5T H5T 120.0 . .
C4T C5T H5T 120.0 . .
C5T C6T C1T 120.0 . .
C5T C6T H6T 120.0 . .
C1T C6T H6T 120.0 . .
C1T C7T H7T1 109.5 . .
C1T C7T H7T2 109.5 . .
H7T1 C7T H7T2 109.5 . .
C1T C7T H7T3 109.5 . .
H7T1 C7T H7T3 109.5 . .
H7T2 C7T H7T3 109.5 . .
C2A C1A C6A 120.0 . .
C2A C1A C7A 119.0(9) . .
C6A C1A C7A 121.0(9) . .
C3A C2A C1A 120.0 . .
C3A C2A H2A 120.0 . .
C1A C2A H2A 120.0 . .
C2A C3A C4A 120.0 . .
C2A C3A H3A 120.0 . .
C4A C3A H3A 120.0 . .
C5A C4A C3A 120.0 . .
C5A C4A H4A 120.0 . .
C3A C4A H4A 120.0 . .
C4A C5A C6A 120.0 . .
C4A C5A H5A 120.0 . .
C6A C5A H5A 120.0 . .
C5A C6A C1A 120.0 . .
C5A C6A H6A 120.0 . .
C1A C6A H6A 120.0 . .
C1A C7A H7A1 109.5 . .
C1A C7A H7A2 109.5 . .
H7A1 C7A H7A2 109.5 . .
C1A C7A H7A3 109.5 . .
H7A1 C7A H7A3 109.5 . .
H7A2 C7A H7A3 109.5 . .

loop_
_geom_bond_atom_site_label_1
_geom_bond_atom_site_label_2
_geom_bond_distance
_geom_bond_site_symmetry_2
C1 C2 1.385(2) .
C1 C2 1.385(2) 6_565
C1 H1 0.9500 .
C2 N1 1.350(2) .
C2 O1 1.363(2) .
C3 C4 1.380(3) .
C3 C8 1.386(3) .
C3 O1 1.388(2) .
C4 C5 1.394(3) .
C4 H4 0.9500 .
C5 C6 1.391(3) .
C5 H5 0.9500 .
C6 C7 1.400(3) .
C6 H6 0.9500 .
C7 C8 1.384(3) .
C7 H7 0.9500 .
C8 N1 1.410(2) .
N1 Al1 1.8961(17) .
Al1 N1 1.8961(17) 6_565
Al1 C9 1.942(12) .
Al1 C9' 1.99(6) .
Al1 Cl1' 2.061(14) .
Al1 Cl1 2.130(3) .
C9 H9A 0.9800 .
C9 H9B 0.9800 .
C9 H9C 0.9800 .
C9' H9'A 0.9800 .
C9' H9'B 0.9800 .
C9' H9'C 0.9800 .
C10 C11 1.378(2) 6_565
C10 C11 1.378(2) .
C10 H10 0.9500 .
C11 N2 1.346(3) .
C11 O2 1.363(2) .
C12 C17 1.379(3) .
C12 C13 1.380(3) .
C12 O2 1.391(3) .
C13 C14 1.380(4) .
C13 H13 0.9500 .
C14 C15 1.384(4) .
C14 H14 0.9500 .
C15 C16 1.401(3) .
C15 H15 0.9500 .
C16 C17 1.381(3) .
C16 H16 0.9500 .
C17 N2 1.412(3) .
N2 Al2 1.8899(17) .
Al2 N2 1.8899(17) 6_565
Al2 C18' 1.934(14) .
Al2 C18 1.940(9) .
Al2 Cl2' 2.120(9) .
Al2 Cl2 2.1522(15) .
C18 H18A 0.9800 .
C18 H18B 0.9800 .
C18 H18C 0.9800 .
C18' H18D 0.9800 .
C18' H18E 0.9800 .
C18' H18F 0.9800 .
C19 C20 1.378(15) .
C19 H19A 0.9603 .
C20 N3 1.348(10) .
C20 O3 1.363(5) .
C21 C22 1.381(10) .
C21 O3 1.388(11) .
C21 C26 1.390(12) .
C22 C23 1.379(8) .
C22 H22 0.9500 .
C23 C24 1.384(9) .
C23 H23 0.9500 .
C24 C25 1.401(10) .
C24 H24 0.9500 .
C25 C26 1.372(11) .
C25 H25 0.9500 .
C26 N3 1.419(5) .
N3 Al3 1.890(10) .
Al3 C27 1.935(12) .
Al3 C27' 1.939(17) .
Al3 Cl3' 2.105(13) .
Al3 Cl3 2.129(3) .
C27 H27A 0.9800 .
C27 H27B 0.9800 .
C27 H27C 0.9800 .
C27' H27D 0.9800 .
C27' H27E 0.9800 .
C27' H27F 0.9800 .
C1T C2T 1.3900 .
C1T C6T 1.3900 .
C1T C7T 1.525(9) .
C2T C3T 1.3900 .
C2T H2T 0.9500 .
C3T C4T 1.3900 .
C3T H3T 0.9500 .
C4T C5T 1.3900 .
C4T H4T 0.9500 .
C5T C6T 1.3900 .
C5T H5T 0.9500 .
C6T H6T 0.9500 .
C7T H7T1 0.9800 .
C7T H7T2 0.9800 .
C7T H7T3 0.9800 .
C1A C2A 1.3900 .
C1A C6A 1.3900 .
C1A C7A 1.498(11) .
C2A C3A 1.3900 .
C2A H2A 0.9500 .
C3A C4A 1.3900 .
C3A H3A 0.9500 .
C4A C5A 1.3900 .
C4A H4A 0.9500 .
C5A C6A 1.3900 .
C5A H5A 0.9500 .
C6A H6A 0.9500 .
C7A H7A1 0.9800 .
C7A H7A2 0.9800 .
C7A H7A3 0.9800 .

loop_
_geom_torsion_atom_site_label_1
_geom_torsion_atom_site_label_2
_geom_torsion_atom_site_label_3
_geom_torsion_atom_site_label_4
_geom_torsion
_geom_torsion_site_symmetry_1
_geom_torsion_site_symmetry_4
C2 C1 C2 N1 3.4(4) 6_565 .
C2 C1 C2 O1 -174.91(16) 6_565 .
C8 C3 C4 C5 0.0(3) . .
O1 C3 C4 C5 -179.44(18) . .
C3 C4 C5 C6 0.2(3) . .
C4 C5 C6 C7 -0.2(3) . .
C5 C6 C7 C8 -0.1(3) . .
C6 C7 C8 C3 0.4(3) . .
C6 C7 C8 N1 178.5(2) . .
C4 C3 C8 C7 -0.4(3) . .
O1 C3 C8 C7 179.18(17) . .
C4 C3 C8 N1 -178.90(19) . .
O1 C3 C8 N1 0.7(2) . .
N1 C2 O1 C3 0.6(2) . .
C1 C2 O1 C3 179.1(2) . .
C4 C3 O1 C2 178.8(2) . .
C8 C3 O1 C2 -0.8(2) . .
O1 C2 N1 C8 -0.2(2) . .
C1 C2 N1 C8 -178.6(2) . .
O1 C2 N1 Al1 -177.39(12) . .
C1 C2 N1 Al1 4.2(3) . .
C7 C8 N1 C2 -178.6(2) . .
C3 C8 N1 C2 -0.3(2) . .
C7 C8 N1 Al1 -1.6(3) . .
C3 C8 N1 Al1 176.73(13) . .
C2 N1 Al1 N1 -8.62(19) . 6_565
C8 N1 Al1 N1 174.86(12) . 6_565
C2 N1 Al1 C9 -127.9(6) . .
C8 N1 Al1 C9 55.6(6) . .
C2 N1 Al1 C9' 103(2) . .
C8 N1 Al1 C9' -74(2) . .
C2 N1 Al1 Cl1' -127.0(6) . .
C8 N1 Al1 Cl1' 56.5(6) . .
C2 N1 Al1 Cl1 103.58(17) . .
C8 N1 Al1 Cl1 -72.94(19) . .
C11 C10 C11 N2 -2.1(5) 6_565 .
C11 C10 C11 O2 177.34(17) 6_565 .
C17 C12 C13 C14 0.0(3) . .
O2 C12 C13 C14 180.0(2) . .
C12 C13 C14 C15 0.1(3) . .
C13 C14 C15 C16 0.3(4) . .
C14 C15 C16 C17 -0.7(4) . .
C13 C12 C17 C16 -0.5(3) . .
O2 C12 C17 C16 179.52(18) . .
C13 C12 C17 N2 179.8(2) . .
O2 C12 C17 N2 -0.1(2) . .
C15 C16 C17 C12 0.8(3) . .
C15 C16 C17 N2 -179.6(2) . .
N2 C11 O2 C12 -0.3(2) . .
C10 C11 O2 C12 -179.8(2) . .
C17 C12 O2 C11 0.3(2) . .
C13 C12 O2 C11 -179.7(2) . .
O2 C11 N2 C17 0.2(2) . .
C10 C11 N2 C17 179.7(2) . .
O2 C11 N2 Al2 175.29(13) . .
C10 C11 N2 Al2 -5.3(3) . .
C12 C17 N2 C11 -0.1(2) . .
C16 C17 N2 C11 -179.7(2) . .
C12 C17 N2 Al2 -174.71(14) . .
C16 C17 N2 Al2 5.7(3) . .
C11 N2 Al2 N2 9.2(2) . 6_565
C17 N2 Al2 N2 -177.01(13) . 6_565
C11 N2 Al2 C18' -112.0(7) . .
C17 N2 Al2 C18' 61.8(7) . .
C11 N2 Al2 C18 132.2(3) . .
C17 N2 Al2 C18 -54.0(3) . .
C11 N2 Al2 Cl2' 122.9(3) . .
C17 N2 Al2 Cl2' -63.3(3) . .
C11 N2 Al2 Cl2 -101.33(16) . .
C17 N2 Al2 Cl2 72.44(18) . .
O3 C21 C22 C23 177.3(16) . .
C26 C21 C22 C23 4(3) . .
C21 C22 C23 C24 1(2) . .
C22 C23 C24 C25 0(2) . .
C23 C24 C25 C26 -5(3) . .
C24 C25 C26 C21 9(5) . .
C24 C25 C26 N3 178(3) . .
C22 C21 C26 C25 -9(5) . .
O3 C21 C26 C25 176(2) . .
C22 C21 C26 N3 179(2) . .
O3 C21 C26 N3 5(3) . .
N3 C20 O3 C21 2.7(15) . .
C19 C20 O3 C21 -178.6(11) . .
C22 C21 O3 C20 -178.8(17) . .
C26 C21 O3 C20 -5(2) . .
O3 C20 N3 C26 0(2) . .
C19 C20 N3 C26 -178.3(19) . .
O3 C20 N3 Al3 -176.1(11) . .
C19 C20 N3 Al3 5(2) . .
C25 C26 N3 C20 -173(3) . .
C21 C26 N3 C20 -3(3) . .
C25 C26 N3 Al3 3(6) . .
C21 C26 N3 Al3 173.0(18) . .
C20 N3 Al3 C27 -128(2) . .
C26 N3 Al3 C27 56(3) . .
C20 N3 Al3 C27' 104(3) . .
C26 N3 Al3 C27' -72(4) . .
C20 N3 Al3 Cl3' -127.1(18) . .
C26 N3 Al3 Cl3' 57(3) . .
C20 N3 Al3 Cl3 103.7(16) . .
C26 N3 Al3 Cl3 -72(3) . .
C6T C1T C2T C3T 0.0 . .
C7T C1T C2T C3T -178(5) . .
C1T C2T C3T C4T 0.0 . .
C2T C3T C4T C5T 0.0 . .
C3T C4T C5T C6T 0.0 . .
C4T C5T C6T C1T 0.0 . .
C2T C1T C6T C5T 0.0 . .
C7T C1T C6T C5T 178(5) . .
C6A C1A C2A C3A 0.0 . .
C7A C1A C2A C3A 179.6(9) . .
C1A C2A C3A C4A 0.0 . .
C2A C3A C4A C5A 0.0 . .
C3A C4A C5A C6A 0.0 . .
C4A C5A C6A C1A 0.0 . .
C2A C1A C6A C5A 0.0 . .
C7A C1A C6A C5A -179.6(9) . .
